data_7046213
loop_
_publ_author_name
'Su, Ning'
'Wu, Zheng-Guang'
'Zheng, You-Xuan'

_publ_section_title
;
 Highly efficient bluish green organic light-emitting diodes of
 iridium(iii) complexes with low efficiency roll-off.
;
_journal_issue 22
_journal_name_full 'Dalton transactions (Cambridge, England : 2003)'
_journal_page_first 7587
_journal_page_last 7593
_journal_paper_doi 10.1039/c8dt00952j
_journal_volume 47
_journal_year 2018
_chemical_formula_sum 'C38 H20 F12 Ir N7'
_chemical_formula_weight 994.81
_space_group_crystal_system monoclinic
_space_group_IT_number 14
_space_group_name_Hall '-P 2ybc'
_space_group_name_H-M_alt 'P 1 21/c 1'
_symmetry_space_group_name_Hall '-P 2ybc'
_symmetry_space_group_name_H-M 'P 1 21/c 1'
_atom_sites_solution_hydrogens geom
_audit_creation_method SHELXL-2016/6
_audit_update_record
;
2018-03-09 deposited with the CCDC.
2018-05-02 downloaded from the CCDC.
;
_cell_angle_alpha 90
_cell_angle_beta 99.801(3)
_cell_angle_gamma 90
_cell_formula_units_Z 4
_cell_length_a 10.1661(17)
_cell_length_b 16.602(3)
_cell_length_c 21.663(4)
_cell_measurement_reflns_used 2.43
_cell_measurement_temperature 296(2)
_cell_measurement_theta_max 7643
_cell_measurement_theta_min 27.32
_cell_volume 3602.9(11)
_computing_structure_refinement 'SHELXL-2016/6 (Sheldrick, 2016)'
_diffrn_ambient_temperature 296(2)
_diffrn_measured_fraction_theta_full 0.998
_diffrn_measured_fraction_theta_max 0.998
_diffrn_measurement_device_type 'Bruker APEX-II CCD'
_diffrn_measurement_method '\f and \w scans'
_diffrn_radiation_type MoK\a
_diffrn_radiation_wavelength 0.71073
_diffrn_reflns_av_R_equivalents 0.0602
_diffrn_reflns_av_unetI/netI 0.0627
_diffrn_reflns_Laue_measured_fraction_full 0.998
_diffrn_reflns_Laue_measured_fraction_max 0.998
_diffrn_reflns_limit_h_max 12
_diffrn_reflns_limit_h_min -12
_diffrn_reflns_limit_k_max 17
_diffrn_reflns_limit_k_min -19
_diffrn_reflns_limit_l_max 25
_diffrn_reflns_limit_l_min -25
_diffrn_reflns_number 19734
_diffrn_reflns_point_group_measured_fraction_full 0.998
_diffrn_reflns_point_group_measured_fraction_max 0.998
_diffrn_reflns_theta_full 25.009
_diffrn_reflns_theta_max 25.009
_diffrn_reflns_theta_min 1.554
_exptl_absorpt_coefficient_mu 3.809
_exptl_absorpt_correction_T_max 0.7456
_exptl_absorpt_correction_T_min 0.4038
_exptl_absorpt_correction_type multi-scan
_exptl_absorpt_process_details 'SADABS 2014/5'
_exptl_crystal_density_diffrn 1.834
_exptl_crystal_F_000 1928
_exptl_crystal_size_max 0.270
_exptl_crystal_size_mid 0.240
_exptl_crystal_size_min 0.220
_refine_diff_density_max 0.865
_refine_diff_density_min -0.588
_refine_diff_density_rms 0.111
_refine_ls_extinction_method none
_refine_ls_goodness_of_fit_ref 1.004
_refine_ls_hydrogen_treatment constr
_refine_ls_matrix_type full
_refine_ls_number_parameters 523
_refine_ls_number_reflns 6334
_refine_ls_number_restraints 0
_refine_ls_restrained_S_all 1.004
_refine_ls_R_factor_all 0.0538
_refine_ls_R_factor_gt 0.0346
_refine_ls_shift/su_max 0.002
_refine_ls_shift/su_mean 0.000
_refine_ls_structure_factor_coef Fsqd
_refine_ls_weighting_details 'w=1/[\s^2^(Fo^2^)+(0.0363P)^2^] where P=(Fo^2^+2Fc^2^)/3'
_refine_ls_weighting_scheme calc
_refine_ls_wR_factor_gt 0.0755
_refine_ls_wR_factor_ref 0.0842
_reflns_Friedel_coverage 0.000
_reflns_number_gt 4868
_reflns_number_total 6334
_reflns_threshold_expression 'I > 2\s(I)'
_cod_data_source_file c8dt00952j2.cif
_cod_data_source_block 12
_cod_depositor_comments 'Adding full bibliography for 7046213.cif.'
_cod_original_cell_volume 3602.9(10)
_cod_database_code 7046213
_shelx_shelxl_version_number 2016/6
_shelx_space_group_comment
;
The symmetry employed for this shelxl refinement is uniquely defined
by the following loop, which should always be used as a source of
symmetry information in preference to the above space-group names.
They are only intended as comments.
;
_shelx_estimated_absorpt_t_min 0.426
_shelx_estimated_absorpt_t_max 0.488

loop_
_space_group_symop_operation_xyz
'x, y, z'
'-x, y+1/2, -z+1/2'
'-x, -y, -z'
'x, -y-1/2, z-1/2'

loop_
_atom_site_label
_atom_site_type_symbol
_atom_site_fract_x
_atom_site_fract_y
_atom_site_fract_z
_atom_site_U_iso_or_equiv
_atom_site_adp_type
_atom_site_occupancy
_atom_site_site_symmetry_order
_atom_site_calc_flag
_atom_site_refinement_flags_posn
_atom_site_refinement_flags_adp
C1 C 0.2350(6) 0.7035(3) 0.0019(2) 0.0326(13) Uani 1 1 d . .
C2 C 0.3137(6) 0.7096(4) -0.0470(3) 0.0353(14) Uani 1 1 d . .
C3 C 0.3632(7) 0.7874(4) -0.0672(3) 0.0528(19) Uani 1 1 d . .
C4 C 0.3269(6) 0.5740(4) -0.0625(3) 0.0461(16) Uani 1 1 d . .
C5 C 0.2549(6) 0.5578(4) -0.0160(3) 0.0427(15) Uani 1 1 d . .
H5 H 0.236424 0.504966 -0.006055 0.051 Uiso 1 1 calc R U
C6 C 0.2102(6) 0.6216(3) 0.0158(3) 0.0341(13) Uani 1 1 d . .
C7 C 0.1316(6) 0.6065(3) 0.0649(2) 0.0352(14) Uani 1 1 d . .
C8 C 0.1032(7) 0.5338(4) 0.0886(3) 0.0557(19) Uani 1 1 d . .
H8 H 0.138066 0.487217 0.073689 0.067 Uiso 1 1 calc R U
C9 C 0.0238(8) 0.5276(4) 0.1341(3) 0.059(2) Uani 1 1 d . .
H9 H 0.004878 0.477679 0.150049 0.071 Uiso 1 1 calc R U
C10 C -0.0261(7) 0.5966(4) 0.1552(3) 0.0541(18) Uani 1 1 d . .
H10 H -0.079830 0.594155 0.185822 0.065 Uiso 1 1 calc R U
C11 C 0.0028(6) 0.6694(4) 0.1311(3) 0.0436(16) Uani 1 1 d . .
H11 H -0.032365 0.716052 0.145680 0.052 Uiso 1 1 calc R U
C12 C -0.1065(6) 0.7859(3) -0.0476(2) 0.0317(12) Uani 1 1 d . .
C13 C 0.0142(5) 0.8201(3) -0.0139(2) 0.0286(12) Uani 1 1 d . .
C14 C 0.0426(5) 0.8954(3) -0.0385(2) 0.0276(12) Uani 1 1 d . .
C15 C -0.0318(5) 0.9279(3) -0.0924(2) 0.0313(13) Uani 1 1 d . .
H15 H -0.010915 0.977895 -0.107527 0.038 Uiso 1 1 calc R U
C16 C -0.1370(6) 0.8836(3) -0.1222(2) 0.0342(13) Uani 1 1 d . .
C17 C -0.2160(7) 0.9088(4) -0.1841(3) 0.0527(18) Uani 1 1 d . .
C18 C -0.1719(7) 0.7119(4) -0.0258(4) 0.0552(19) Uani 1 1 d . .
C19 C 0.1635(5) 0.9366(3) -0.0055(2) 0.0269(12) Uani 1 1 d . .
C20 C 0.2036(5) 1.0126(3) -0.0197(2) 0.0307(13) Uani 1 1 d . .
H20 H 0.153285 1.042340 -0.051728 0.037 Uiso 1 1 calc R U
C21 C 0.3184(6) 1.0440(3) 0.0138(3) 0.0390(14) Uani 1 1 d . .
H21 H 0.347229 1.095088 0.004662 0.047 Uiso 1 1 calc R U
C22 C 0.3909(6) 0.9993(4) 0.0613(3) 0.0443(16) Uani 1 1 d . .
H22 H 0.469375 1.019563 0.084455 0.053 Uiso 1 1 calc R U
C23 C 0.3453(6) 0.9238(3) 0.0740(3) 0.0382(14) Uani 1 1 d . .
H23 H 0.393180 0.893981 0.106582 0.046 Uiso 1 1 calc R U
C24 C 0.3797(9) 0.5092(4) -0.0993(4) 0.063(2) Uani 1 1 d . .
C25 C 0.4280(7) 0.7243(4) 0.1365(3) 0.0476(16) Uani 1 1 d . .
H25 H 0.447397 0.706055 0.098469 0.057 Uiso 1 1 calc R U
C26 C 0.5205(7) 0.7139(4) 0.1898(3) 0.058(2) Uani 1 1 d . .
H26 H 0.601149 0.688460 0.187897 0.070 Uiso 1 1 calc R U
C27 C 0.4932(8) 0.7415(4) 0.2466(3) 0.064(2) Uani 1 1 d . .
H27 H 0.555684 0.735386 0.283018 0.076 Uiso 1 1 calc R U
C28 C 0.3742(7) 0.7777(4) 0.2486(3) 0.0496(17) Uani 1 1 d . .
H28 H 0.354451 0.796252 0.286462 0.060 Uiso 1 1 calc R U
C29 C 0.2817(6) 0.7869(3) 0.1936(3) 0.0379(14) Uani 1 1 d . .
C30 C 0.1525(6) 0.8259(3) 0.1899(3) 0.0347(13) Uani 1 1 d . .
C31 C 0.0758(6) 0.8486(4) 0.2336(3) 0.0410(15) Uani 1 1 d . .
H31 H 0.097179 0.844385 0.276964 0.049 Uiso 1 1 calc R U
C32 C -0.0410(6) 0.8793(3) 0.1983(3) 0.0350(13) Uani 1 1 d . .
C33 C -0.1565(6) 0.9143(4) 0.2206(3) 0.0446(16) Uani 1 1 d . .
C34 C -0.2074(7) 0.8807(4) 0.2701(3) 0.0576(19) Uani 1 1 d . .
H34 H -0.168321 0.834538 0.289540 0.069 Uiso 1 1 calc R U
C35 C -0.3172(8) 0.9155(5) 0.2911(4) 0.070(2) Uani 1 1 d . .
H35 H -0.351479 0.891993 0.323962 0.084 Uiso 1 1 calc R U
C36 C -0.3735(8) 0.9833(6) 0.2636(4) 0.077(3) Uani 1 1 d . .
H36 H -0.445737 1.006469 0.278085 0.092 Uiso 1 1 calc R U
C37 C -0.3257(8) 1.0179(5) 0.2151(4) 0.081(3) Uani 1 1 d . .
H37 H -0.364766 1.064463 0.196490 0.097 Uiso 1 1 calc R U
C38 C -0.2183(7) 0.9831(5) 0.1937(3) 0.063(2) Uani 1 1 d . .
H38 H -0.186608 1.006649 0.160158 0.075 Uiso 1 1 calc R U
F1 F 0.2653(5) 0.8376(3) -0.0929(2) 0.0809(14) Uani 1 1 d . .
F2 F 0.4324(4) 0.8290(3) -0.0191(2) 0.0798(15) Uani 1 1 d . .
F3 F 0.4442(4) 0.7815(2) -0.10921(19) 0.0706(13) Uani 1 1 d . .
F4 F 0.5121(5) 0.5134(3) -0.0950(2) 0.0942(16) Uani 1 1 d . .
F5 F 0.3542(6) 0.4362(3) -0.0801(3) 0.125(2) Uani 1 1 d . .
F6 F 0.3312(6) 0.5125(3) -0.1596(2) 0.1083(19) Uani 1 1 d . .
F7 F -0.0947(5) 0.6461(2) -0.0260(2) 0.0827(14) Uani 1 1 d . .
F8 F -0.1941(4) 0.7195(3) 0.0327(2) 0.0789(13) Uani 1 1 d . .
F9 F -0.2860(5) 0.6938(3) -0.0613(2) 0.0970(18) Uani 1 1 d . .
F10 F -0.3470(4) 0.9116(3) -0.18418(19) 0.0795(13) Uani 1 1 d . .
F11 F -0.2028(4) 0.8557(3) -0.22896(17) 0.0755(13) Uani 1 1 d . .
F12 F -0.1783(6) 0.9783(3) -0.2030(2) 0.121(2) Uani 1 1 d . .
Ir1 Ir 0.15563(2) 0.78267(2) 0.05930(2) 0.02751(8) Uani 1 1 d . .
N1 N 0.0811(4) 0.6754(3) 0.0869(2) 0.0311(11) Uani 1 1 d . .
N2 N 0.3571(5) 0.6487(3) -0.0778(2) 0.0419(12) Uani 1 1 d . .
N3 N 0.2340(4) 0.8922(3) 0.04067(19) 0.0288(10) Uani 1 1 d . .
N4 N -0.1772(5) 0.8144(3) -0.1004(2) 0.0389(12) Uani 1 1 d . .
N5 N 0.3095(5) 0.7601(3) 0.1378(2) 0.0348(11) Uani 1 1 d . .
N6 N 0.0842(4) 0.8404(3) 0.13223(19) 0.0293(10) Uani 1 1 d . .
N7 N -0.0364(5) 0.8744(3) 0.1364(2) 0.0330(11) Uani 1 1 d . .

loop_
_atom_site_aniso_label
_atom_site_aniso_U_11
_atom_site_aniso_U_22
_atom_site_aniso_U_33
_atom_site_aniso_U_23
_atom_site_aniso_U_13
_atom_site_aniso_U_12
C1 0.033(3) 0.038(4) 0.025(3) -0.007(2) -0.003(2) 0.000(3)
C2 0.031(3) 0.041(4) 0.036(3) -0.004(3) 0.012(3) -0.002(3)
C3 0.067(5) 0.049(4) 0.051(4) -0.005(4) 0.033(4) -0.008(4)
C4 0.040(4) 0.051(4) 0.050(4) -0.014(3) 0.016(3) 0.004(3)
C5 0.045(4) 0.035(4) 0.051(4) -0.005(3) 0.016(3) 0.002(3)
C6 0.035(3) 0.034(3) 0.035(3) 0.000(3) 0.008(3) -0.003(3)
C7 0.043(4) 0.034(3) 0.030(3) 0.002(3) 0.011(3) 0.005(3)
C8 0.076(5) 0.034(4) 0.064(5) 0.003(3) 0.031(4) 0.009(3)
C9 0.075(6) 0.044(4) 0.063(5) 0.017(4) 0.024(4) 0.004(4)
C10 0.065(5) 0.055(5) 0.049(4) 0.007(3) 0.028(4) -0.007(4)
C11 0.044(4) 0.049(4) 0.040(3) 0.003(3) 0.013(3) 0.002(3)
C12 0.032(3) 0.033(3) 0.029(3) -0.005(2) 0.003(2) 0.000(3)
C13 0.029(3) 0.026(3) 0.032(3) -0.005(2) 0.007(2) 0.000(2)
C14 0.023(3) 0.030(3) 0.030(3) -0.001(2) 0.006(2) -0.002(2)
C15 0.037(3) 0.029(3) 0.029(3) 0.001(2) 0.005(3) -0.002(3)
C16 0.031(3) 0.042(3) 0.027(3) 0.004(3) -0.001(3) 0.002(3)
C17 0.053(5) 0.058(5) 0.040(4) 0.003(3) -0.013(3) -0.020(4)
C18 0.050(4) 0.040(4) 0.066(5) 0.009(4) -0.017(4) -0.018(3)
C19 0.026(3) 0.033(3) 0.022(3) -0.003(2) 0.004(2) -0.005(2)
C20 0.026(3) 0.032(3) 0.032(3) 0.001(2) 0.000(2) -0.001(2)
C21 0.037(4) 0.035(3) 0.047(4) -0.005(3) 0.014(3) -0.006(3)
C22 0.031(4) 0.046(4) 0.052(4) -0.011(3) -0.005(3) -0.018(3)
C23 0.035(4) 0.043(4) 0.032(3) 0.002(3) -0.006(3) -0.002(3)
C24 0.075(6) 0.050(5) 0.076(6) -0.017(4) 0.042(5) 0.006(4)
C25 0.049(4) 0.053(4) 0.039(4) -0.001(3) 0.005(3) 0.018(3)
C26 0.049(4) 0.074(5) 0.047(4) 0.002(4) -0.003(3) 0.034(4)
C27 0.066(5) 0.069(5) 0.047(4) 0.003(4) -0.016(4) 0.021(4)
C28 0.048(4) 0.061(4) 0.037(3) 0.007(3) 0.000(3) 0.014(4)
C29 0.040(4) 0.037(3) 0.037(3) -0.003(3) 0.005(3) 0.004(3)
C30 0.038(4) 0.034(3) 0.030(3) -0.003(2) 0.002(3) 0.003(3)
C31 0.051(4) 0.044(4) 0.028(3) -0.001(3) 0.004(3) 0.003(3)
C32 0.040(4) 0.032(3) 0.035(3) -0.002(2) 0.011(3) 0.001(3)
C33 0.040(4) 0.055(4) 0.042(4) -0.009(3) 0.016(3) 0.003(3)
C34 0.059(5) 0.054(4) 0.064(5) 0.000(4) 0.022(4) 0.004(4)
C35 0.065(6) 0.084(6) 0.069(5) -0.001(5) 0.037(4) -0.001(5)
C36 0.059(6) 0.111(7) 0.069(5) 0.000(5) 0.032(5) 0.023(5)
C37 0.077(6) 0.102(7) 0.069(5) 0.013(5) 0.026(5) 0.047(5)
C38 0.059(5) 0.085(6) 0.050(4) 0.010(4) 0.027(4) 0.029(4)
F1 0.104(4) 0.060(3) 0.092(3) 0.022(3) 0.054(3) 0.021(3)
F2 0.079(3) 0.085(3) 0.086(3) -0.035(3) 0.044(3) -0.047(3)
F3 0.088(3) 0.067(3) 0.072(3) -0.004(2) 0.057(3) -0.007(2)
F4 0.072(4) 0.099(4) 0.121(4) -0.026(3) 0.041(3) 0.027(3)
F5 0.175(6) 0.058(3) 0.174(6) -0.025(3) 0.123(5) 0.002(3)
F6 0.135(5) 0.125(5) 0.068(3) -0.050(3) 0.025(3) 0.022(4)
F7 0.091(3) 0.032(2) 0.111(4) 0.002(2) -0.022(3) -0.010(2)
F8 0.062(3) 0.097(3) 0.079(3) 0.031(3) 0.015(2) -0.021(2)
F9 0.068(3) 0.084(3) 0.118(4) 0.040(3) -0.044(3) -0.050(3)
F10 0.054(3) 0.113(4) 0.060(3) -0.007(3) -0.020(2) 0.018(3)
F11 0.071(3) 0.118(4) 0.033(2) -0.012(2) -0.004(2) -0.009(3)
F12 0.154(5) 0.093(4) 0.083(3) 0.052(3) -0.069(3) -0.068(4)
Ir1 0.02789(13) 0.02884(13) 0.02575(12) 0.00011(10) 0.00443(8) 0.00045(10)
N1 0.032(3) 0.031(3) 0.034(3) -0.002(2) 0.014(2) 0.002(2)
N2 0.043(3) 0.044(3) 0.042(3) -0.009(3) 0.016(2) -0.004(3)
N3 0.027(3) 0.031(3) 0.026(2) -0.007(2) 0.000(2) -0.001(2)
N4 0.037(3) 0.036(3) 0.040(3) -0.003(2) -0.004(2) -0.006(2)
N5 0.038(3) 0.037(3) 0.028(3) 0.004(2) 0.001(2) 0.009(2)
N6 0.034(3) 0.025(2) 0.028(2) -0.0015(19) 0.004(2) 0.006(2)
N7 0.031(3) 0.034(3) 0.035(3) 0.001(2) 0.010(2) 0.003(2)

loop_
_atom_type_symbol
_atom_type_description
_atom_type_scat_dispersion_real
_atom_type_scat_dispersion_imag
_atom_type_scat_source
C C 0.0033 0.0016 'International Tables Vol C Tables 4.2.6.8 and 6.1.1.4'
H H 0.0000 0.0000 'International Tables Vol C Tables 4.2.6.8 and 6.1.1.4'
N N 0.0061 0.0033 'International Tables Vol C Tables 4.2.6.8 and 6.1.1.4'
F F 0.0171 0.0103 'International Tables Vol C Tables 4.2.6.8 and 6.1.1.4'
Ir Ir -1.4442 7.9887 'International Tables Vol C Tables 4.2.6.8 and 6.1.1.4'

loop_
_geom_angle_atom_site_label_1
_geom_angle_atom_site_label_2
_geom_angle_atom_site_label_3
_geom_angle
C6 C1 C2 111.3(5)
C6 C1 Ir1 112.3(4)
C2 C1 Ir1 136.3(4)
N2 C2 C1 126.3(5)
N2 C2 C3 110.9(5)
C1 C2 C3 122.7(5)
F3 C3 F2 105.4(6)
F3 C3 F1 105.2(6)
F2 C3 F1 104.8(6)
F3 C3 C2 114.8(5)
F2 C3 C2 112.3(6)
F1 C3 C2 113.5(6)
N2 C4 C5 122.8(6)
N2 C4 C24 114.7(6)
C5 C4 C24 122.5(6)
C4 C5 C6 118.5(6)
C4 C5 H5 120.7
C6 C5 H5 120.7
C5 C6 C1 122.8(5)
C5 C6 C7 120.0(5)
C1 C6 C7 117.2(5)
C8 C7 N1 119.6(5)
C8 C7 C6 127.2(5)
N1 C7 C6 113.2(5)
C7 C8 C9 121.4(6)
C7 C8 H8 119.3
C9 C8 H8 119.3
C10 C9 C8 118.2(6)
C10 C9 H9 120.9
C8 C9 H9 120.9
C9 C10 C11 120.0(6)
C9 C10 H10 120.0
C11 C10 H10 120.0
N1 C11 C10 121.7(6)
N1 C11 H11 119.1
C10 C11 H11 119.1
N4 C12 C13 125.9(5)
N4 C12 C18 110.9(5)
C13 C12 C18 123.1(5)
C14 C13 C12 111.8(5)
C14 C13 Ir1 113.7(4)
C12 C13 Ir1 134.5(4)
C15 C14 C13 123.2(5)
C15 C14 C19 121.0(5)
C13 C14 C19 115.7(5)
C16 C15 C14 117.3(5)
C16 C15 H15 121.4
C14 C15 H15 121.4
N4 C16 C15 124.0(5)
N4 C16 C17 114.1(5)
C15 C16 C17 121.9(5)
F12 C17 F10 108.4(6)
F12 C17 F11 106.5(6)
F10 C17 F11 104.2(5)
F12 C17 C16 112.8(5)
F10 C17 C16 113.2(5)
F11 C17 C16 111.1(6)
F9 C18 F8 107.7(7)
F9 C18 F7 105.7(6)
F8 C18 F7 105.9(6)
F9 C18 C12 113.2(6)
F8 C18 C12 112.1(5)
F7 C18 C12 111.7(6)
N3 C19 C20 121.8(5)
N3 C19 C14 113.5(5)
C20 C19 C14 124.7(5)
C21 C20 C19 119.2(5)
C21 C20 H20 120.4
C19 C20 H20 120.4
C22 C21 C20 119.5(5)
C22 C21 H21 120.3
C20 C21 H21 120.3
C21 C22 C23 118.9(5)
C21 C22 H22 120.6
C23 C22 H22 120.6
N3 C23 C22 122.0(5)
N3 C23 H23 119.0
C22 C23 H23 119.0
F6 C24 F5 106.9(7)
F6 C24 F4 105.7(6)
F5 C24 F4 106.0(7)
F6 C24 C4 113.1(7)
F5 C24 C4 112.7(6)
F4 C24 C4 112.0(6)
N5 C25 C26 121.7(6)
N5 C25 H25 119.2
C26 C25 H25 119.2
C27 C26 C25 119.7(6)
C27 C26 H26 120.2
C25 C26 H26 120.2
C26 C27 C28 119.2(7)
C26 C27 H27 120.4
C28 C27 H27 120.4
C27 C28 C29 119.8(6)
C27 C28 H28 120.1
C29 C28 H28 120.1
C28 C29 N5 120.7(5)
C28 C29 C30 124.5(5)
N5 C29 C30 114.8(5)
N6 C30 C31 109.1(5)
N6 C30 C29 116.7(5)
C31 C30 C29 134.1(5)
C30 C31 C32 104.6(5)
C30 C31 H31 127.7
C32 C31 H31 127.7
N7 C32 C31 110.6(5)
N7 C32 C33 121.1(5)
C31 C32 C33 128.3(5)
C34 C33 C38 117.2(6)
C34 C33 C32 121.5(6)
C38 C33 C32 121.4(6)
C33 C34 C35 120.6(7)
C33 C34 H34 119.7
C35 C34 H34 119.7
C36 C35 C34 120.0(7)
C36 C35 H35 120.0
C34 C35 H35 120.0
C37 C36 C35 120.8(7)
C37 C36 H36 119.6
C35 C36 H36 119.6
C36 C37 C38 119.3(8)
C36 C37 H37 120.3
C38 C37 H37 120.3
C33 C38 C37 122.1(7)
C33 C38 H38 119.0
C37 C38 H38 119.0
C13 Ir1 N3 79.84(19)
C13 Ir1 N1 104.0(2)
N3 Ir1 N1 174.57(16)
C13 Ir1 C1 91.2(2)
N3 Ir1 C1 103.96(19)
N1 Ir1 C1 79.9(2)
C13 Ir1 N6 99.12(18)
N3 Ir1 N6 86.48(16)
N1 Ir1 N6 89.11(16)
C1 Ir1 N6 166.49(19)
C13 Ir1 N5 172.39(18)
N3 Ir1 N5 93.19(17)
N1 Ir1 N5 82.74(18)
C1 Ir1 N5 93.42(19)
N6 Ir1 N5 77.24(17)
C11 N1 C7 119.0(5)
C11 N1 Ir1 124.0(4)
C7 N1 Ir1 116.2(3)
C2 N2 C4 118.2(5)
C23 N3 C19 118.6(5)
C23 N3 Ir1 124.2(4)
C19 N3 Ir1 117.1(3)
C12 N4 C16 117.4(5)
C25 N5 C29 119.0(5)
C25 N5 Ir1 126.6(4)
C29 N5 Ir1 114.5(4)
C30 N6 N7 109.9(4)
C30 N6 Ir1 115.6(3)
N7 N6 Ir1 132.3(3)
C32 N7 N6 105.8(4)

loop_
_geom_bond_atom_site_label_1
_geom_bond_atom_site_label_2
_geom_bond_distance
C1 C6 1.424(7)
C1 C2 1.437(8)
C1 Ir1 2.065(5)
C2 N2 1.328(7)
C2 C3 1.479(9)
C3 F3 1.331(7)
C3 F2 1.344(8)
C3 F1 1.345(8)
C4 N2 1.333(8)
C4 C5 1.368(8)
C4 C24 1.493(9)
C5 C6 1.382(8)
C5 H5 0.9300
C6 C7 1.458(7)
C7 C8 1.362(8)
C7 N1 1.372(7)
C8 C9 1.382(9)
C8 H8 0.9300
C9 C10 1.362(9)
C9 H9 0.9300
C10 C11 1.369(8)
C10 H10 0.9300
C11 N1 1.349(7)
C11 H11 0.9300
C12 N4 1.331(7)
C12 C13 1.435(8)
C12 C18 1.511(8)
C13 C14 1.408(7)
C13 Ir1 2.047(5)
C14 C15 1.387(7)
C14 C19 1.480(7)
C15 C16 1.368(8)
C15 H15 0.9300
C16 N4 1.331(7)
C16 C17 1.500(8)
C17 F12 1.304(7)
C17 F10 1.332(8)
C17 F11 1.336(8)
C18 F9 1.313(7)
C18 F8 1.330(9)
C18 F7 1.345(8)
C19 N3 1.347(6)
C19 C20 1.378(7)
C20 C21 1.369(8)
C20 H20 0.9300
C21 C22 1.376(8)
C21 H21 0.9300
C22 C23 1.379(8)
C22 H22 0.9300
C23 N3 1.341(7)
C23 H23 0.9300
C24 F6 1.315(9)
C24 F5 1.321(8)
C24 F4 1.336(9)
C25 N5 1.348(7)
C25 C26 1.371(9)
C25 H25 0.9300
C26 C27 1.384(10)
C26 H26 0.9300
C27 C28 1.357(9)
C27 H27 0.9300
C28 C29 1.396(8)
C28 H28 0.9300
C29 N5 1.361(7)
C29 C30 1.454(8)
C30 N6 1.343(7)
C30 C31 1.378(8)
C31 C32 1.394(8)
C31 H31 0.9300
C32 N7 1.354(7)
C32 C33 1.464(8)
C33 C34 1.384(9)
C33 C38 1.384(9)
C34 C35 1.400(9)
C34 H34 0.9300
C35 C36 1.355(11)
C35 H35 0.9300
C36 C37 1.357(10)
C36 H36 0.9300
C37 C38 1.383(9)
C37 H37 0.9300
C38 H38 0.9300
Ir1 N3 2.052(4)
Ir1 N1 2.063(4)
Ir1 N6 2.081(4)
Ir1 N5 2.139(5)
N6 N7 1.367(6)

loop_
_geom_torsion_atom_site_label_1
_geom_torsion_atom_site_label_2
_geom_torsion_atom_site_label_3
_geom_torsion_atom_site_label_4
_geom_torsion
C6 C1 C2 N2 1.6(8)
Ir1 C1 C2 N2 178.6(5)
C6 C1 C2 C3 -175.0(6)
Ir1 C1 C2 C3 2.0(10)
N2 C2 C3 F3 -2.7(9)
C1 C2 C3 F3 174.4(6)
N2 C2 C3 F2 -123.0(6)
C1 C2 C3 F2 54.1(8)
N2 C2 C3 F1 118.4(6)
C1 C2 C3 F1 -64.5(8)
N2 C4 C5 C6 0.8(10)
C24 C4 C5 C6 179.9(7)
C4 C5 C6 C1 0.5(9)
C4 C5 C6 C7 179.2(6)
C2 C1 C6 C5 -1.6(8)
Ir1 C1 C6 C5 -179.3(5)
C2 C1 C6 C7 179.7(5)
Ir1 C1 C6 C7 2.0(7)
C5 C6 C7 C8 5.9(10)
C1 C6 C7 C8 -175.4(6)
C5 C6 C7 N1 -172.6(5)
C1 C6 C7 N1 6.1(8)
N1 C7 C8 C9 0.3(10)
C6 C7 C8 C9 -178.1(7)
C7 C8 C9 C10 0.0(12)
C8 C9 C10 C11 0.0(11)
C9 C10 C11 N1 -0.4(11)
N4 C12 C13 C14 8.0(8)
C18 C12 C13 C14 -170.6(6)
N4 C12 C13 Ir1 -169.7(4)
C18 C12 C13 Ir1 11.8(9)
C12 C13 C14 C15 -5.5(7)
Ir1 C13 C14 C15 172.7(4)
C12 C13 C14 C19 178.3(4)
Ir1 C13 C14 C19 -3.5(6)
C13 C14 C15 C16 -0.2(8)
C19 C14 C15 C16 175.9(5)
C14 C15 C16 N4 4.8(9)
C14 C15 C16 C17 -173.9(5)
N4 C16 C17 F12 177.3(6)
C15 C16 C17 F12 -3.9(10)
N4 C16 C17 F10 53.7(8)
C15 C16 C17 F10 -127.5(6)
N4 C16 C17 F11 -63.3(7)
C15 C16 C17 F11 115.6(6)
N4 C12 C18 F9 -2.9(9)
C13 C12 C18 F9 175.8(6)
N4 C12 C18 F8 -125.0(6)
C13 C12 C18 F8 53.7(8)
N4 C12 C18 F7 116.3(6)
C13 C12 C18 F7 -65.0(8)
C15 C14 C19 N3 -171.6(5)
C13 C14 C19 N3 4.7(7)
C15 C14 C19 C20 8.1(8)
C13 C14 C19 C20 -175.6(5)
N3 C19 C20 C21 0.3(8)
C14 C19 C20 C21 -179.3(5)
C19 C20 C21 C22 -0.5(8)
C20 C21 C22 C23 -0.3(9)
C21 C22 C23 N3 1.3(9)
N2 C4 C24 F6 -62.4(9)
C5 C4 C24 F6 118.5(8)
N2 C4 C24 F5 176.3(7)
C5 C4 C24 F5 -2.9(11)
N2 C4 C24 F4 56.9(9)
C5 C4 C24 F4 -122.2(7)
N5 C25 C26 C27 -0.7(11)
C25 C26 C27 C28 0.8(12)
C26 C27 C28 C29 -0.3(11)
C27 C28 C29 N5 -0.1(10)
C27 C28 C29 C30 -178.8(7)
C28 C29 C30 N6 170.4(6)
N5 C29 C30 N6 -8.3(8)
C28 C29 C30 C31 -14.4(11)
N5 C29 C30 C31 166.8(6)
N6 C30 C31 C32 -1.4(7)
C29 C30 C31 C32 -176.9(6)
C30 C31 C32 N7 0.9(7)
C30 C31 C32 C33 -178.1(6)
N7 C32 C33 C34 139.4(6)
C31 C32 C33 C34 -41.7(10)
N7 C32 C33 C38 -41.6(9)
C31 C32 C33 C38 137.4(7)
C38 C33 C34 C35 0.3(11)
C32 C33 C34 C35 179.4(7)
C33 C34 C35 C36 -0.9(12)
C34 C35 C36 C37 0.7(14)
C35 C36 C37 C38 0.1(15)
C34 C33 C38 C37 0.5(12)
C32 C33 C38 C37 -178.6(7)
C36 C37 C38 C33 -0.7(14)
C10 C11 N1 C7 0.8(9)
C10 C11 N1 Ir1 -169.1(5)
C8 C7 N1 C11 -0.7(9)
C6 C7 N1 C11 177.9(5)
C8 C7 N1 Ir1 169.9(5)
C6 C7 N1 Ir1 -11.5(6)
C1 C2 N2 C4 -0.5(9)
C3 C2 N2 C4 176.4(6)
C5 C4 N2 C2 -0.8(9)
C24 C4 N2 C2 -179.9(6)
C22 C23 N3 C19 -1.5(8)
C22 C23 N3 Ir1 -177.1(4)
C20 C19 N3 C23 0.7(8)
C14 C19 N3 C23 -179.6(5)
C20 C19 N3 Ir1 176.7(4)
C14 C19 N3 Ir1 -3.7(6)
C13 C12 N4 C16 -4.2(8)
C18 C12 N4 C16 174.5(5)
C15 C16 N4 C12 -2.8(9)
C17 C16 N4 C12 176.0(5)
C26 C25 N5 C29 0.2(9)
C26 C25 N5 Ir1 179.0(5)
C28 C29 N5 C25 0.2(9)
C30 C29 N5 C25 179.0(5)
C28 C29 N5 Ir1 -178.7(5)
C30 C29 N5 Ir1 0.0(6)
C31 C30 N6 N7 1.5(6)
C29 C30 N6 N7 177.8(5)
C31 C30 N6 Ir1 -163.6(4)
C29 C30 N6 Ir1 12.7(6)
C31 C32 N7 N6 -0.1(6)
C33 C32 N7 N6 179.1(5)
C30 N6 N7 C32 -0.9(6)
Ir1 N6 N7 C32 160.9(4)
